data_9006577
loop_
_publ_author_name
'Menegazzo, G.'
'Carbonin, S.'

_publ_section_title
;
 Oxidation mechanisms in Al-Mg-Fe spinels.
 A second stage: alpha-Fe2O3 exsolution
 Sample: LE20A3, quenched from T = 1150 C after 0.5 hours
;
_journal_name_full 'Physics and Chemistry of Minerals'
_journal_page_first 541
_journal_page_last 547
_journal_paper_doi 10.1007/s002690050146
_journal_volume 25
_journal_year 1998
_chemical_formula_sum 'Al1.802 Cr0.125 Fe0.219 Mg0.808 Ni0.008 O4 Si0.001 Ti0.004 Zn0.002'
_chemical_name_mineral Spinel
_space_group_IT_number 227
_symmetry_space_group_name_Hall '-F 4vw 2vw 3'
_symmetry_space_group_name_H-M 'F d -3 m :2'
_cell_angle_alpha 90
_cell_angle_beta 90
_cell_angle_gamma 90
_cell_length_a 8.1171
_cell_length_b 8.1171
_cell_length_c 8.1171
_cell_formula_units_Z 8
_cell_volume 534.814
_database_code_amcsd 0008159
_exptl_crystal_density_diffrn 3.770
_exptl_crystal_thermal_history 'quenched from T = 1150 C after 0.5 hours'
_cod_original_sg_symbol_H-M 'F d 3 m'
_cod_original_formula_sum 'Al1.802 Fe.219 Mg.808 Si.001 Zn.002 Cr.125 Ni.008 Ti.004 O4'
_cod_database_code 9006577

loop_
_space_group_symop_operation_xyz
x,y,z
x,1/2+y,1/2+z
1/2+x,y,1/2+z
1/2+x,1/2+y,z
3/4+z,1/2-x,1/4+y
3/4+z,-x,3/4+y
1/4+z,1/2-x,3/4+y
1/4+z,-x,1/4+y
3/4-y,1/2+z,1/4-x
3/4-y,+z,3/4-x
1/4-y,1/2+z,3/4-x
1/4-y,+z,1/4-x
3/4+x,1/2-y,1/4+z
3/4+x,-y,3/4+z
1/4+x,1/2-y,3/4+z
1/4+x,-y,1/4+z
3/4-z,1/2+x,1/4-y
3/4-z,+x,3/4-y
1/4-z,1/2+x,3/4-y
1/4-z,+x,1/4-y
3/4+y,1/2-z,1/4+x
3/4+y,-z,3/4+x
1/4+y,1/2-z,3/4+x
1/4+y,-z,1/4+x
3/4-x,1/2+y,1/4-z
3/4-x,+y,3/4-z
1/4-x,1/2+y,3/4-z
1/4-x,+y,1/4-z
1/2+x,3/4-z,1/4-y
1/2+x,1/4-z,3/4-y
+x,3/4-z,3/4-y
+x,1/4-z,1/4-y
1/2-z,3/4+y,1/4+x
1/2-z,1/4+y,3/4+x
-z,3/4+y,3/4+x
-z,1/4+y,1/4+x
1/2+y,3/4-x,1/4-z
1/2+y,1/4-x,3/4-z
+y,3/4-x,3/4-z
+y,1/4-x,1/4-z
1/2-x,3/4+z,1/4+y
1/2-x,1/4+z,3/4+y
-x,3/4+z,3/4+y
-x,1/4+z,1/4+y
1/2+z,3/4-y,1/4-x
1/2+z,1/4-y,3/4-x
+z,3/4-y,3/4-x
+z,1/4-y,1/4-x
1/2-y,3/4+x,1/4+z
1/2-y,1/4+x,3/4+z
-y,3/4+x,3/4+z
-y,1/4+x,1/4+z
x,1/2+z,1/2+y
x,+z,+y
1/2+x,1/2+z,+y
1/2+x,+z,1/2+y
-z,1/2-y,1/2-x
-z,-y,-x
1/2-z,1/2-y,-x
1/2-z,-y,1/2-x
y,1/2+x,1/2+z
y,+x,+z
1/2+y,1/2+x,+z
1/2+y,+x,1/2+z
-x,1/2-z,1/2-y
-x,-z,-y
1/2-x,1/2-z,-y
1/2-x,-z,1/2-y
z,1/2+y,1/2+x
z,+y,+x
1/2+z,1/2+y,+x
1/2+z,+y,1/2+x
-y,1/2-x,1/2-z
-y,-x,-z
1/2-y,1/2-x,-z
1/2-y,-x,1/2-z
3/4+z,1/4+x,1/2-y
3/4+z,3/4+x,-y
1/4+z,1/4+x,-y
1/4+z,3/4+x,1/2-y
3/4-y,1/4-z,1/2+x
3/4-y,3/4-z,+x
1/4-y,1/4-z,+x
1/4-y,3/4-z,1/2+x
3/4+x,1/4+y,1/2-z
3/4+x,3/4+y,-z
1/4+x,1/4+y,-z
1/4+x,3/4+y,1/2-z
3/4-z,1/4-x,1/2+y
3/4-z,3/4-x,+y
1/4-z,1/4-x,+y
1/4-z,3/4-x,1/2+y
3/4+y,1/4+z,1/2-x
3/4+y,3/4+z,-x
1/4+y,1/4+z,-x
1/4+y,3/4+z,1/2-x
3/4-x,1/4-y,1/2+z
3/4-x,3/4-y,+z
1/4-x,1/4-y,+z
1/4-x,3/4-y,1/2+z
-z,3/4+x,3/4+y
-z,1/4+x,1/4+y
1/2-z,3/4+x,1/4+y
1/2-z,1/4+x,3/4+y
y,3/4-z,3/4-x
y,1/4-z,1/4-x
1/2+y,3/4-z,1/4-x
1/2+y,1/4-z,3/4-x
-x,3/4+y,3/4+z
-x,1/4+y,1/4+z
1/2-x,3/4+y,1/4+z
1/2-x,1/4+y,3/4+z
z,3/4-x,3/4-y
z,1/4-x,1/4-y
1/2+z,3/4-x,1/4-y
1/2+z,1/4-x,3/4-y
-y,3/4+z,3/4+x
-y,1/4+z,1/4+x
1/2-y,3/4+z,1/4+x
1/2-y,1/4+z,3/4+x
x,3/4-y,3/4-z
x,1/4-y,1/4-z
1/2+x,3/4-y,1/4-z
1/2+x,1/4-y,3/4-z
1/4-x,1/2+z,3/4-y
1/4-x,+z,1/4-y
3/4-x,1/2+z,1/4-y
3/4-x,+z,3/4-y
1/4+z,1/2-y,3/4+x
1/4+z,-y,1/4+x
3/4+z,1/2-y,1/4+x
3/4+z,-y,3/4+x
1/4-y,1/2+x,3/4-z
1/4-y,+x,1/4-z
3/4-y,1/2+x,1/4-z
3/4-y,+x,3/4-z
1/4+x,1/2-z,3/4+y
1/4+x,-z,1/4+y
3/4+x,1/2-z,1/4+y
3/4+x,-z,3/4+y
1/4-z,1/2+y,3/4-x
1/4-z,+y,1/4-x
3/4-z,1/2+y,1/4-x
3/4-z,+y,3/4-x
1/4+y,1/2-x,3/4+z
1/4+y,-x,1/4+z
3/4+y,1/2-x,1/4+z
3/4+y,-x,3/4+z
3/4-x,3/4-z,y
3/4-x,1/4-z,1/2+y
1/4-x,3/4-z,1/2+y
1/4-x,1/4-z,y
3/4+z,3/4+y,-x
3/4+z,1/4+y,1/2-x
1/4+z,3/4+y,1/2-x
1/4+z,1/4+y,-x
3/4-y,3/4-x,z
3/4-y,1/4-x,1/2+z
1/4-y,3/4-x,1/2+z
1/4-y,1/4-x,z
3/4+x,3/4+z,-y
3/4+x,1/4+z,1/2-y
1/4+x,3/4+z,1/2-y
1/4+x,1/4+z,-y
3/4-z,3/4-y,x
3/4-z,1/4-y,1/2+x
1/4-z,3/4-y,1/2+x
1/4-z,1/4-y,x
3/4+y,3/4+x,-z
3/4+y,1/4+x,1/2-z
1/4+y,3/4+x,1/2-z
1/4+y,1/4+x,-z
-z,-x,-y
-z,1/2-x,1/2-y
1/2-z,-x,1/2-y
1/2-z,1/2-x,-y
y,z,x
y,1/2+z,1/2+x
1/2+y,z,1/2+x
1/2+y,1/2+z,x
-x,-y,-z
-x,1/2-y,1/2-z
1/2-x,-y,1/2-z
1/2-x,1/2-y,-z
z,x,y
z,1/2+x,1/2+y
1/2+z,x,1/2+y
1/2+z,1/2+x,y
-y,-z,-x
-y,1/2-z,1/2-x
1/2-y,-z,1/2-x
1/2-y,1/2-z,-x

loop_
_atom_site_label
_atom_site_fract_x
_atom_site_fract_y
_atom_site_fract_z
_atom_site_occupancy
_atom_site_U_iso_or_equiv
AlT 0.12500 0.12500 0.12500 0.26310 0.00880
FeT2+ 0.12500 0.12500 0.12500 0.00240 0.00880
FeT3+ 0.12500 0.12500 0.12500 0.15040 0.00880
MgT 0.12500 0.12500 0.12500 0.58450 0.00880
MnT 0.12500 0.12500 0.12500 0.00010 0.00880
SiT 0.12500 0.12500 0.12500 0.00140 0.00880
ZnT 0.12500 0.12500 0.12500 0.00190 0.00880
AlM 0.50000 0.50000 0.50000 0.76920 0.00850
FeM2+ 0.50000 0.50000 0.50000 0.00390 0.00850
FeM3+ 0.50000 0.50000 0.50000 0.02920 0.00850
MgM 0.50000 0.50000 0.50000 0.11180 0.00850
CrM 0.50000 0.50000 0.50000 0.06230 0.00850
NiM 0.50000 0.50000 0.50000 0.00410 0.00850
TiM 0.50000 0.50000 0.50000 0.00190 0.00850
O 0.26106 0.26106 0.26106 1.00000 0.01300

loop_
_cod_related_entry_id
_cod_related_entry_database
_cod_related_entry_code
1 AMCSD 0008159
